data_2218454
loop_
_publ_author_name
'Barry, Sarah M.'
'Mueller-Bunz, Helge'
'Rutledge, Peter J.'

_publ_section_title
;
 <i>tert</i>-Butyldimethylsilanol hemihydrate
;
_journal_coeditor_code KJ2088
_journal_issue 6
_journal_name_full 'Acta Crystallographica Section E'
_journal_page_first o1174
_journal_paper_doi 10.1107/S1600536808015444
_journal_volume 64
_journal_year 2008
_chemical_formula_iupac 'C6 H16 O Si, 0.5H2 O'
_chemical_formula_moiety 'C6 H16 O Si, 0.5(H2 O)'
_chemical_formula_sum 'C6 H17 O1.5 Si'
_chemical_formula_weight 141.29
_chemical_name_systematic
;
<i>tert</i>-Butyldimethylsilanol hemihydrate
;
_space_group_IT_number 14
_symmetry_cell_setting monoclinic
_symmetry_space_group_name_Hall '-P 2ybc'
_symmetry_space_group_name_H-M 'P 1 21/c 1'
_atom_sites_solution_hydrogens geom
_atom_sites_solution_primary direct
_atom_sites_solution_secondary difmap
_audit_creation_method SHELXL-97
_cell_angle_alpha 90.00
_cell_angle_beta 90.307(4)
_cell_angle_gamma 90.00
_cell_formula_units_Z 8
_cell_length_a 7.7078(18)
_cell_length_b 22.119(5)
_cell_length_c 11.058(3)
_cell_measurement_reflns_used 5333
_cell_measurement_temperature 100(2)
_cell_measurement_theta_max 29.37
_cell_measurement_theta_min 2.60
_cell_volume 1885.2(8)
_computing_cell_refinement 'SAINT (Bruker, 2001)'
_computing_data_collection 'SMART (Bruker, 2001)'
_computing_data_reduction 'SAINT (Bruker, 2001)'
_computing_molecular_graphics 'SHELXTL (Sheldrick, 2008)'
_computing_publication_material 'SHELXTL (Sheldrick, 2008)'
_computing_structure_refinement 'SHELXL97 (Sheldrick, 2008)'
_computing_structure_solution 'SHELXS97 (Sheldrick, 2008)'
_diffrn_ambient_temperature 100(2)
_diffrn_measured_fraction_theta_full 0.996
_diffrn_measured_fraction_theta_max 0.996
_diffrn_measurement_device_type 'Bruker SMART APEX detector'
_diffrn_measurement_method '\f and \w'
_diffrn_radiation_monochromator graphite
_diffrn_radiation_source 'fine-focus sealed tube'
_diffrn_radiation_type MoK\a
_diffrn_radiation_wavelength 0.71073
_diffrn_reflns_av_R_equivalents 0.0538
_diffrn_reflns_av_sigmaI/netI 0.0514
_diffrn_reflns_limit_h_max 9
_diffrn_reflns_limit_h_min -9
_diffrn_reflns_limit_k_max 28
_diffrn_reflns_limit_k_min -28
_diffrn_reflns_limit_l_max 14
_diffrn_reflns_limit_l_min -14
_diffrn_reflns_number 15971
_diffrn_reflns_theta_full 27.00
_diffrn_reflns_theta_max 27.00
_diffrn_reflns_theta_min 0.92
_diffrn_standards_number 0
_exptl_absorpt_coefficient_mu 0.186
_exptl_absorpt_correction_T_max 0.8654
_exptl_absorpt_correction_T_min 0.5193
_exptl_absorpt_correction_type multi-scan
_exptl_absorpt_process_details '(SADABS; Sheldrick, 2000)'
_exptl_crystal_colour colourless
_exptl_crystal_density_diffrn 0.996
_exptl_crystal_density_method 'not measured'
_exptl_crystal_description block
_exptl_crystal_F_000 632
_exptl_crystal_size_max 1.00
_exptl_crystal_size_mid 1.00
_exptl_crystal_size_min 0.80
_refine_diff_density_max 0.545
_refine_diff_density_min -0.487
_refine_ls_extinction_method none
_refine_ls_goodness_of_fit_ref 1.050
_refine_ls_hydrogen_treatment mixed
_refine_ls_matrix_type full
_refine_ls_number_parameters 181
_refine_ls_number_reflns 4093
_refine_ls_number_restraints 6
_refine_ls_restrained_S_all 1.049
_refine_ls_R_factor_all 0.0655
_refine_ls_R_factor_gt 0.0550
_refine_ls_shift/su_max 0.040
_refine_ls_shift/su_mean 0.001
_refine_ls_structure_factor_coef Fsqd
_refine_ls_weighting_details 'calc w=1/[\s^2^(Fo^2^)+(0.0859P)^2^+1.0972P] where P=(Fo^2^+2Fc^2^)/3'
_refine_ls_weighting_scheme calc
_refine_ls_wR_factor_gt 0.1408
_refine_ls_wR_factor_ref 0.1487
_reflns_number_gt 3529
_reflns_number_total 4093
_reflns_threshold_expression I>2\s(I)
_cod_data_source_file kj2088.cif
_cod_data_source_block I
_cod_original_sg_symbol_H-M 'P 21/c'
_cod_original_formula_sum 'C6 H17 O1.5 Si1'
_cod_database_code 2218454
_cod_database_fobs_code 2218454

loop_
_symmetry_equiv_pos_as_xyz
'x, y, z'
'-x, y+1/2, -z+1/2'
'-x, -y, -z'
'x, -y-1/2, z-1/2'

loop_
_atom_site_type_symbol
_atom_site_label
_atom_site_fract_x
_atom_site_fract_y
_atom_site_fract_z
_atom_site_U_iso_or_equiv
_atom_site_adp_type
_atom_site_calc_flag
_atom_site_refinement_flags
_atom_site_occupancy
_atom_site_disorder_assembly
_atom_site_disorder_group
Si Si1 0.08637(10) 0.59717(3) 1.24126(7) 0.01975(18) Uani d . 1 . .
O O1 0.0393(3) 0.56062(9) 1.1151(2) 0.0313(5) Uani d P 1 A 1
H H1O1 -0.0509 0.5399 1.1251 0.047 Uiso calc PR 0.50 A 1
H H2O1 0.1314 0.5488 1.0825 0.047 Uiso calc PR 0.50 A 2
C C1 0.0225(5) 0.55098(15) 1.3734(3) 0.0408(8) Uani d . 1 A .
H H1A -0.1001 0.5398 1.3660 0.061 Uiso calc R 1 . .
H H1B 0.0400 0.5744 1.4477 0.061 Uiso calc R 1 . .
H H1C 0.0937 0.5143 1.3766 0.061 Uiso calc R 1 . .
C C2 0.3243(4) 0.60908(15) 1.2437(3) 0.0350(7) Uani d . 1 A .
H H2A 0.3834 0.5699 1.2401 0.052 Uiso calc R 1 . .
H H2B 0.3575 0.6301 1.3184 0.052 Uiso calc R 1 . .
H H2C 0.3580 0.6336 1.1738 0.052 Uiso calc R 1 . .
C C3 -0.0367(4) 0.67096(12) 1.2379(2) 0.0227(5) Uani d . 1 A .
C C4 -0.0021(5) 0.70679(15) 1.3542(3) 0.0385(8) Uani d . 1 . .
H H4A 0.1224 0.7151 1.3616 0.058 Uiso calc R 1 A .
H H4B -0.0405 0.6831 1.4240 0.058 Uiso calc R 1 . .
H H4C -0.0661 0.7451 1.3512 0.058 Uiso calc R 1 . .
C C5 0.0191(6) 0.70852(15) 1.1297(3) 0.0471(10) Uani d . 1 . .
H H5A -0.0453 0.7467 1.1288 0.071 Uiso calc R 1 A .
H H5B -0.0051 0.6861 1.0550 0.071 Uiso calc R 1 . .
H H5C 0.1437 0.7169 1.1355 0.071 Uiso calc R 1 . .
C C6 -0.2315(4) 0.65768(16) 1.2285(3) 0.0425(8) Uani d . 1 . .
H H6A -0.2677 0.6336 1.2984 0.064 Uiso calc R 1 A .
H H6B -0.2553 0.6351 1.1541 0.064 Uiso calc R 1 . .
H H6C -0.2961 0.6958 1.2271 0.064 Uiso calc R 1 . .
Si Si2 0.41635(10) 0.62186(3) 0.80713(7) 0.02124(19) Uani d . 1 . .
O O2 0.4716(3) 0.56071(10) 0.8832(2) 0.0345(5) Uani d P 1 B 1
H H1O2 0.5780 0.5619 0.8996 0.052 Uiso calc PR 0.50 B 1
H H2O2 0.3931 0.5346 0.8761 0.052 Uiso calc PR 0.50 B 2
C C7 0.4726(5) 0.68968(15) 0.8981(3) 0.0402(8) Uani d . 1 B .
H H7A 0.3994 0.6911 0.9703 0.060 Uiso calc R 1 . .
H H7B 0.4531 0.7261 0.8496 0.060 Uiso calc R 1 . .
H H7C 0.5948 0.6876 0.9225 0.060 Uiso calc R 1 . .
C C8 0.1783(4) 0.61756(15) 0.7803(3) 0.0381(8) Uani d . 1 B .
H H8A 0.1509 0.5805 0.7356 0.057 Uiso calc R 1 . .
H H8B 0.1407 0.6528 0.7332 0.057 Uiso calc R 1 . .
H H8C 0.1179 0.6172 0.8581 0.057 Uiso calc R 1 . .
C C9 0.5397(4) 0.62185(11) 0.6618(2) 0.0226(6) Uani d . 1 B .
C C10 0.4979(5) 0.56497(14) 0.5889(3) 0.0379(8) Uani d . 1 . .
H H10A 0.5657 0.5650 0.5142 0.057 Uiso calc R 1 B .
H H10B 0.3739 0.5643 0.5690 0.057 Uiso calc R 1 . .
H H10C 0.5274 0.5291 0.6369 0.057 Uiso calc R 1 . .
C C11 0.7347(4) 0.62329(15) 0.6898(3) 0.0375(8) Uani d . 1 . .
H H11A 0.7654 0.5886 0.7407 0.056 Uiso calc R 1 B .
H H11B 0.7634 0.6608 0.7325 0.056 Uiso calc R 1 . .
H H11C 0.7998 0.6214 0.6140 0.056 Uiso calc R 1 . .
C C12 0.4920(5) 0.67741(14) 0.5854(3) 0.0364(7) Uani d . 1 . .
H H12A 0.5209 0.7143 0.6303 0.055 Uiso calc R 1 B .
H H12B 0.3673 0.6769 0.5674 0.055 Uiso calc R 1 . .
H H12C 0.5572 0.6766 0.5096 0.055 Uiso calc R 1 . .
O O3 0.2501(2) 0.48396(9) 0.99424(19) 0.0261(4) Uani d D 1 . .
H H1O3 0.190(7) 0.503(2) 1.043(5) 0.039 Uiso d PD 0.50 C 1
H H2O3 0.316(7) 0.506(2) 0.956(5) 0.039 Uiso d PD 0.50 D 1
H H3O3 0.327(6) 0.464(2) 1.026(6) 0.039 Uiso d PD 0.50 E 2
H H4O3 0.172(6) 0.464(2) 0.963(6) 0.039 Uiso d PD 0.50 F 2

loop_
_atom_site_aniso_label
_atom_site_aniso_U_11
_atom_site_aniso_U_22
_atom_site_aniso_U_33
_atom_site_aniso_U_12
_atom_site_aniso_U_13
_atom_site_aniso_U_23
Si1 0.0189(3) 0.0196(3) 0.0207(3) -0.0005(3) -0.0001(3) 0.0000(3)
O1 0.0248(11) 0.0336(12) 0.0354(11) -0.0016(8) 0.0018(9) -0.0151(9)
C1 0.050(2) 0.0316(17) 0.0408(18) 0.0045(14) 0.0121(16) 0.0115(14)
C2 0.0251(16) 0.0441(18) 0.0357(17) 0.0006(13) -0.0040(13) -0.0035(14)
C3 0.0275(14) 0.0209(13) 0.0198(12) -0.0004(10) 0.0043(10) -0.0001(10)
C4 0.055(2) 0.0293(16) 0.0317(16) -0.0003(14) 0.0047(15) -0.0066(13)
C5 0.077(3) 0.0299(17) 0.0342(17) 0.0152(17) 0.0179(18) 0.0108(14)
C6 0.0287(17) 0.0419(18) 0.057(2) 0.0116(14) -0.0020(15) -0.0126(16)
Si2 0.0187(4) 0.0208(3) 0.0242(4) -0.0002(3) -0.0008(3) 0.0022(3)
O2 0.0254(11) 0.0366(12) 0.0415(12) 0.0014(9) 0.0020(10) 0.0170(10)
C7 0.053(2) 0.0360(17) 0.0315(16) -0.0072(15) 0.0082(15) -0.0135(14)
C8 0.0212(15) 0.0394(18) 0.054(2) 0.0025(12) -0.0009(14) 0.0073(15)
C9 0.0282(14) 0.0184(12) 0.0211(13) 0.0008(10) 0.0008(11) -0.0017(10)
C10 0.053(2) 0.0259(16) 0.0349(17) 0.0045(14) -0.0021(15) -0.0099(13)
C11 0.0272(16) 0.0475(19) 0.0379(17) -0.0007(13) 0.0123(14) 0.0009(14)
C12 0.055(2) 0.0263(15) 0.0279(15) 0.0023(14) 0.0011(15) 0.0053(12)
O3 0.0188(11) 0.0259(10) 0.0334(11) 0.0004(8) -0.0024(9) -0.0003(9)

loop_
_atom_type_symbol
_atom_type_description
_atom_type_scat_dispersion_real
_atom_type_scat_dispersion_imag
_atom_type_scat_source
C C 0.0033 0.0016 'International Tables Vol C Tables 4.2.6.8 and 6.1.1.4'
H H 0.0000 0.0000 'International Tables Vol C Tables 4.2.6.8 and 6.1.1.4'
O O 0.0106 0.0060 'International Tables Vol C Tables 4.2.6.8 and 6.1.1.4'
Si Si 0.0817 0.0704 'International Tables Vol C Tables 4.2.6.8 and 6.1.1.4'

loop_
_geom_angle_atom_site_label_1
_geom_angle_atom_site_label_2
_geom_angle_atom_site_label_3
_geom_angle
O1 Si1 C1 109.79(15)
O1 Si1 C2 107.15(13)
C1 Si1 C2 109.53(17)
O1 Si1 C3 107.38(12)
C1 Si1 C3 110.88(14)
C2 Si1 C3 112.00(14)
Si1 O1 H1O1 109.5
Si1 O1 H2O1 109.5
Si1 C1 H1A 109.5
Si1 C1 H1B 109.5
H1A C1 H1B 109.5
Si1 C1 H1C 109.5
H1A C1 H1C 109.5
H1B C1 H1C 109.5
Si1 C2 H2A 109.5
Si1 C2 H2B 109.5
H2A C2 H2B 109.5
Si1 C2 H2C 109.5
H2A C2 H2C 109.5
H2B C2 H2C 109.5
C5 C3 C4 109.2(2)
C5 C3 C6 109.4(3)
C4 C3 C6 108.8(3)
C5 C3 Si1 110.1(2)
C4 C3 Si1 110.2(2)
C6 C3 Si1 109.13(19)
C3 C4 H4A 109.5
C3 C4 H4B 109.5
H4A C4 H4B 109.5
C3 C4 H4C 109.5
H4A C4 H4C 109.5
H4B C4 H4C 109.5
C3 C5 H5A 109.5
C3 C5 H5B 109.5
H5A C5 H5B 109.5
C3 C5 H5C 109.5
H5A C5 H5C 109.5
H5B C5 H5C 109.5
C3 C6 H6A 109.5
C3 C6 H6B 109.5
H6A C6 H6B 109.5
C3 C6 H6C 109.5
H6A C6 H6C 109.5
H6B C6 H6C 109.5
O2 Si2 C7 109.13(16)
O2 Si2 C8 106.94(13)
C7 Si2 C8 110.79(16)
O2 Si2 C9 107.90(12)
C7 Si2 C9 110.33(14)
C8 Si2 C9 111.62(16)
Si2 O2 H1O2 109.5
Si2 O2 H2O2 109.5
Si2 C7 H7A 109.5
Si2 C7 H7B 109.5
H7A C7 H7B 109.5
Si2 C7 H7C 109.5
H7A C7 H7C 109.5
H7B C7 H7C 109.5
Si2 C8 H8A 109.5
Si2 C8 H8B 109.5
H8A C8 H8B 109.5
Si2 C8 H8C 109.5
H8A C8 H8C 109.5
H8B C8 H8C 109.5
C10 C9 C11 109.1(3)
C10 C9 C12 108.6(3)
C11 C9 C12 109.0(3)
C10 C9 Si2 110.3(2)
C11 C9 Si2 109.2(2)
C12 C9 Si2 110.6(2)
C9 C10 H10A 109.5
C9 C10 H10B 109.5
H10A C10 H10B 109.5
C9 C10 H10C 109.5
H10A C10 H10C 109.5
H10B C10 H10C 109.5
C9 C11 H11A 109.5
C9 C11 H11B 109.5
H11A C11 H11B 109.5
C9 C11 H11C 109.5
H11A C11 H11C 109.5
H11B C11 H11C 109.5
C9 C12 H12A 109.5
C9 C12 H12B 109.5
H12A C12 H12B 109.5
C9 C12 H12C 109.5
H12A C12 H12C 109.5
H12B C12 H12C 109.5
H1O3 O3 H2O3 113(4)
H1O3 O3 H3O3 113(7)
H2O3 O3 H3O3 95(6)
H1O3 O3 H4O3 98(7)
H2O3 O3 H4O3 123(7)
H3O3 O3 H4O3 115(4)

loop_
_geom_bond_atom_site_label_1
_geom_bond_atom_site_label_2
_geom_bond_distance
Si1 O1 1.651(2)
Si1 C1 1.852(3)
Si1 C2 1.853(3)
Si1 C3 1.888(3)
O1 H1O1 0.8400
O1 H2O1 0.8400
C1 H1A 0.9800
C1 H1B 0.9800
C1 H1C 0.9800
C2 H2A 0.9800
C2 H2B 0.9800
C2 H2C 0.9800
C3 C5 1.521(4)
C3 C4 1.532(4)
C3 C6 1.533(4)
C4 H4A 0.9800
C4 H4B 0.9800
C4 H4C 0.9800
C5 H5A 0.9800
C5 H5B 0.9800
C5 H5C 0.9800
C6 H6A 0.9800
C6 H6B 0.9800
C6 H6C 0.9800
Si2 O2 1.648(2)
Si2 C7 1.856(3)
Si2 C8 1.859(3)
Si2 C9 1.871(3)
O2 H1O2 0.8400
O2 H2O2 0.8400
C7 H7A 0.9800
C7 H7B 0.9800
C7 H7C 0.9800
C8 H8A 0.9800
C8 H8B 0.9800
C8 H8C 0.9800
C9 C10 1.528(4)
C9 C11 1.533(4)
C9 C12 1.535(4)
C10 H10A 0.9800
C10 H10B 0.9800
C10 H10C 0.9800
C11 H11A 0.9800
C11 H11B 0.9800
C11 H11C 0.9800
C12 H12A 0.9800
C12 H12B 0.9800
C12 H12C 0.9800
O3 H1O3 0.824(19)
O3 H2O3 0.82(2)
O3 H3O3 0.822(19)
O3 H4O3 0.815(19)

loop_
_geom_hbond_atom_site_label_D
_geom_hbond_atom_site_label_H
_geom_hbond_atom_site_label_A
_geom_hbond_site_symmetry_A
_geom_hbond_distance_DH
_geom_hbond_distance_HA
_geom_hbond_distance_DA
_geom_hbond_angle_DHA
O1 H1O1 O3 3_567 0.84 2.09 2.717(3) 131.3
O1 H2O1 O3 . 0.84 1.96 2.706(3) 147.0
O2 H1O2 O3 3_667 0.84 2.04 2.718(3) 137.8
O2 H2O2 O3 . 0.84 2.05 2.707(3) 135.0
O3 H1O3 O1 . 0.824(19) 1.91(3) 2.706(3) 163(6)
O3 H4O3 O1 3_567 0.815(19) 1.92(2) 2.717(3) 164(6)
O3 H2O3 O2 . 0.82(2) 1.89(2) 2.707(3) 173(6)
O3 H3O3 O2 3_667 0.822(19) 1.92(2) 2.718(3) 164(6)

loop_
_geom_torsion_atom_site_label_1
_geom_torsion_atom_site_label_2
_geom_torsion_atom_site_label_3
_geom_torsion_atom_site_label_4
_geom_torsion
O1 Si1 C3 C5 -60.8(2)
C1 Si1 C3 C5 179.3(2)
C2 Si1 C3 C5 56.6(3)
O1 Si1 C3 C4 178.8(2)
C1 Si1 C3 C4 58.8(3)
C2 Si1 C3 C4 -63.9(2)
O1 Si1 C3 C6 59.4(2)
C1 Si1 C3 C6 -60.6(3)
C2 Si1 C3 C6 176.7(2)
O2 Si2 C9 C10 59.0(2)
C7 Si2 C9 C10 178.1(2)
C8 Si2 C9 C10 -58.3(2)
O2 Si2 C9 C11 -60.9(2)
C7 Si2 C9 C11 58.3(2)
C8 Si2 C9 C11 -178.1(2)
O2 Si2 C9 C12 179.1(2)
C7 Si2 C9 C12 -61.7(3)
C8 Si2 C9 C12 61.9(2)
